data_1514671
loop_
_publ_author_name
'Maekawa, Takehisa'
'Segawa, Yasutomo'
'Itami, Kenichiro'

_publ_section_title
;
 C--H activation route to dibenzo[a,e]pentalenes: annulation of
 arylacetylenes promoted by PdCl2--AgOTf--o-chloranil
;
_journal_issue 6
_journal_name_full 'Chemical Science'
_journal_page_first 2369
_journal_paper_doi 10.1039/c3sc50585e
_journal_volume 4
_journal_year 2013
_chemical_formula_sum 'C32 H24 O2'
_chemical_formula_weight 440.51
_chemical_name_systematic
;
?
;
_space_group_IT_number 2
_symmetry_cell_setting triclinic
_symmetry_space_group_name_Hall '-P 1'
_symmetry_space_group_name_H-M 'P -1'
_atom_sites_solution_hydrogens geom
_atom_sites_solution_primary direct
_atom_sites_solution_secondary difmap
_audit_creation_method SHELXL-97
_cell_angle_alpha 81.395(20)
_cell_angle_beta 80.70(2)
_cell_angle_gamma 89.36(2)
_cell_formula_units_Z 4
_cell_length_a 10.094(6)
_cell_length_b 12.055(7)
_cell_length_c 19.805(11)
_cell_measurement_reflns_used 2888
_cell_measurement_temperature 103(2)
_cell_measurement_theta_max 25.3230
_cell_measurement_theta_min 3.0277
_cell_volume 2351(2)
_computing_cell_refinement 'RIGAKU CrystalClear'
_computing_data_collection 'RIGAKU CrystalClear'
_computing_data_reduction 'RIGAKU CrystalClear'
_computing_molecular_graphics ORTEP-III
_computing_structure_refinement 'SHELXL-97 (Sheldrick, 1997)'
_computing_structure_solution SIR-97
_diffrn_ambient_temperature 103(2)
_diffrn_measured_fraction_theta_full 0.973
_diffrn_measured_fraction_theta_max 0.973
_diffrn_measurement_device_type
;
Saturn70 CCD (4x4 bin mode) with MicroMax-007
;
_diffrn_radiation_monochromator graphite
_diffrn_radiation_source 'fine-focus sealed tube'
_diffrn_radiation_type MoK\a
_diffrn_radiation_wavelength 0.71070
_diffrn_reflns_av_R_equivalents 0.0968
_diffrn_reflns_av_sigmaI/netI 0.2706
_diffrn_reflns_limit_h_max 12
_diffrn_reflns_limit_h_min -11
_diffrn_reflns_limit_k_max 8
_diffrn_reflns_limit_k_min -14
_diffrn_reflns_limit_l_max 19
_diffrn_reflns_limit_l_min -23
_diffrn_reflns_number 12467
_diffrn_reflns_theta_full 25.00
_diffrn_reflns_theta_max 25.00
_diffrn_reflns_theta_min 3.03
_exptl_absorpt_coefficient_mu 0.076
_exptl_absorpt_correction_T_max 1.0000
_exptl_absorpt_correction_T_min 0.6992
_exptl_absorpt_correction_type multi-scan
_exptl_absorpt_process_details 'Jacobson, R. (1998) Private communication'
_exptl_crystal_colour Red
_exptl_crystal_density_diffrn 1.244
_exptl_crystal_density_method 'not measured'
_exptl_crystal_description Block
_exptl_crystal_F_000 928
_exptl_crystal_size_max 0.2000
_exptl_crystal_size_mid 0.0100
_exptl_crystal_size_min 0.0010
_refine_diff_density_max 0.375
_refine_diff_density_min -0.396
_refine_diff_density_rms 0.091
_refine_ls_extinction_method none
_refine_ls_goodness_of_fit_ref 1.021
_refine_ls_hydrogen_treatment constr
_refine_ls_matrix_type full
_refine_ls_number_parameters 615
_refine_ls_number_reflns 8052
_refine_ls_number_restraints 0
_refine_ls_restrained_S_all 1.021
_refine_ls_R_factor_all 0.2815
_refine_ls_R_factor_gt 0.1334
_refine_ls_shift/su_max 0.000
_refine_ls_shift/su_mean 0.000
_refine_ls_structure_factor_coef Fsqd
_refine_ls_weighting_details 'calc w=1/[\s^2^(Fo^2^)+(0.1504P)^2^+0.0000P] where P=(Fo^2^+2Fc^2^)/3'
_refine_ls_weighting_scheme calc
_refine_ls_wR_factor_gt 0.3020
_refine_ls_wR_factor_ref 0.4027
_reflns_number_gt 2554
_reflns_number_total 8052
_reflns_threshold_expression >2sigma(I)
_cod_data_source_file c3sc50585e.txt
_cod_data_source_block 3
_cod_depositor_comments
;
The following automatic conversions were performed:

'_exptl_absorpt_correction_type' value 'Multi-scan' changed to
'multi-scan' according to
/usr/data/users/saulius/automatic-downloads/retrospective/RSC/lib/dictionaries/cif_core.dic
dictionary named 'cif_core.dic' version 2.4.2 from 2011-04-26.

Automatic conversion script
Id: cif_fix_values 2281 2013-09-26 08:29:07Z andrius 
;
_cod_original_sg_symbol_H-M P-1
_cod_database_code 1514671

loop_
_symmetry_equiv_pos_as_xyz
'x, y, z'
'-x, -y, -z'

loop_
_atom_site_label
_atom_site_type_symbol
_atom_site_fract_x
_atom_site_fract_y
_atom_site_fract_z
_atom_site_U_iso_or_equiv
_atom_site_adp_type
_atom_site_occupancy
_atom_site_symmetry_multiplicity
_atom_site_calc_flag
_atom_site_refinement_flags
C1 C 0.2024(15) 0.7927(9) 0.4759(5) 0.081(4) Uani 1 1 d .
H1 H 0.2869 0.7594 0.4572 0.122 Uiso 1 1 calc R
H2 H 0.2216 0.8625 0.4926 0.122 Uiso 1 1 calc R
H3 H 0.1467 0.8090 0.4396 0.122 Uiso 1 1 calc R
O1 O 0.1322(8) 0.7155(5) 0.5323(3) 0.061(2) Uani 1 1 d .
C2 C 0.1355(9) 0.6061(8) 0.5251(4) 0.035(2) Uani 1 1 d .
O2 O 0.1869(7) 0.5740(5) 0.4716(3) 0.0477(18) Uani 1 1 d .
C3 C 0.0792(10) 0.5326(8) 0.5882(4) 0.038(2) Uani 1 1 d .
H4 H 0.0862 0.4537 0.5897 0.046 Uiso 1 1 calc R
C4 C 0.0163(10) 0.5746(7) 0.6456(4) 0.036(2) Uani 1 1 d .
H5 H 0.0075 0.6536 0.6430 0.043 Uiso 1 1 calc R
C5 C -0.0375(9) 0.5043(7) 0.7102(4) 0.029(2) Uani 1 1 d .
C6 C -0.1056(9) 0.5481(7) 0.7656(4) 0.033(2) Uani 1 1 d .
C7 C -0.1221(9) 0.6669(7) 0.7760(4) 0.031(2) Uani 1 1 d .
C8 C -0.1990(9) 0.6727(7) 0.8392(4) 0.030(2) Uani 1 1 d .
C9 C -0.2379(10) 0.5568(7) 0.8738(4) 0.034(2) Uani 1 1 d .
C10 C -0.3175(9) 0.5219(8) 0.9380(4) 0.034(2) Uani 1 1 d .
H6 H -0.3533 0.5733 0.9680 0.041 Uiso 1 1 calc R
C11 C -0.3409(9) 0.4069(7) 0.9549(4) 0.036(2) Uani 1 1 d .
H7 H -0.3931 0.3794 0.9985 0.043 Uiso 1 1 calc R
C12 C -0.2923(9) 0.3312(8) 0.9121(4) 0.037(2) Uani 1 1 d .
H8 H -0.3134 0.2536 0.9254 0.045 Uiso 1 1 calc R
C13 C -0.2123(9) 0.3687(7) 0.8492(4) 0.032(2) Uani 1 1 d .
H9 H -0.1774 0.3164 0.8196 0.038 Uiso 1 1 calc R
C14 C -0.1829(9) 0.4819(7) 0.8293(4) 0.028(2) Uani 1 1 d .
C15 C -0.0084(10) 0.3829(8) 0.7166(4) 0.037(2) Uani 1 1 d .
C16 C 0.0849(9) 0.3394(7) 0.7584(4) 0.032(2) Uani 1 1 d .
H10 H 0.1327 0.3887 0.7793 0.039 Uiso 1 1 calc R
C17 C 0.1081(11) 0.2256(8) 0.7695(5) 0.047(3) Uani 1 1 d .
H11 H 0.1719 0.1979 0.7981 0.057 Uiso 1 1 calc R
C18 C 0.0415(10) 0.1517(8) 0.7404(5) 0.044(3) Uani 1 1 d .
H12 H 0.0586 0.0736 0.7485 0.052 Uiso 1 1 calc R
C19 C -0.0507(12) 0.1928(8) 0.6991(5) 0.052(3) Uani 1 1 d .
H13 H -0.0986 0.1418 0.6794 0.062 Uiso 1 1 calc R
C20 C -0.0764(11) 0.3093(8) 0.6852(5) 0.043(3) Uani 1 1 d .
H14 H -0.1380 0.3367 0.6553 0.052 Uiso 1 1 calc R
C21 C -0.0671(9) 0.7682(7) 0.7253(4) 0.031(2) Uani 1 1 d .
C22 C -0.1504(9) 0.8285(7) 0.6838(4) 0.038(2) Uani 1 1 d .
H15 H -0.2430 0.8090 0.6904 0.045 Uiso 1 1 calc R
C23 C -0.1010(9) 0.9153(7) 0.6335(4) 0.039(2) Uani 1 1 d .
H16 H -0.1595 0.9553 0.6057 0.046 Uiso 1 1 calc R
C24 C 0.0330(9) 0.9451(7) 0.6230(4) 0.036(2) Uani 1 1 d .
H17 H 0.0674 1.0049 0.5879 0.043 Uiso 1 1 calc R
C25 C 0.1179(10) 0.8860(8) 0.6648(5) 0.042(3) Uani 1 1 d .
H18 H 0.2104 0.9058 0.6583 0.051 Uiso 1 1 calc R
C26 C 0.0666(9) 0.7990(8) 0.7152(4) 0.033(2) Uani 1 1 d .
H19 H 0.1244 0.7595 0.7436 0.039 Uiso 1 1 calc R
C27 C -0.2413(9) 0.7752(7) 0.8692(4) 0.032(2) Uani 1 1 d .
C28 C -0.1513(10) 0.8628(7) 0.8712(4) 0.035(2) Uani 1 1 d .
H20 H -0.0601 0.8586 0.8503 0.043 Uiso 1 1 calc R
C29 C -0.1927(11) 0.9548(8) 0.9029(5) 0.045(3) Uani 1 1 d .
H21 H -0.1302 1.0118 0.9053 0.054 Uiso 1 1 calc R
C30 C -0.3318(12) 0.9629(9) 0.9322(5) 0.056(3) Uani 1 1 d .
H22 H -0.3626 1.0256 0.9540 0.067 Uiso 1 1 calc R
C31 C -0.4195(11) 0.8786(8) 0.9282(4) 0.040(2) Uani 1 1 d .
H23 H -0.5119 0.8853 0.9461 0.048 Uiso 1 1 calc R
C32 C -0.3776(9) 0.7845(7) 0.8989(4) 0.037(2) Uani 1 1 d .
H24 H -0.4401 0.7262 0.8987 0.044 Uiso 1 1 calc R
C33 C -0.2915(15) 0.7204(9) 0.4749(5) 0.076(4) Uani 1 1 d .
H25 H -0.3462 0.7230 0.4381 0.114 Uiso 1 1 calc R
H26 H -0.2719 0.6421 0.4914 0.114 Uiso 1 1 calc R
H27 H -0.2072 0.7619 0.4569 0.114 Uiso 1 1 calc R
O3 O -0.3634(8) 0.7699(5) 0.5309(3) 0.062(2) Uani 1 1 d .
C34 C -0.3610(10) 0.8816(8) 0.5240(5) 0.041(2) Uani 1 1 d .
O4 O -0.3096(7) 0.9412(5) 0.4710(3) 0.0493(19) Uani 1 1 d .
C35 C -0.4213(8) 0.9260(7) 0.5879(4) 0.028(2) Uani 1 1 d .
H28 H -0.4151 1.0042 0.5894 0.034 Uiso 1 1 calc R
C36 C -0.4847(9) 0.8581(7) 0.6436(4) 0.032(2) Uani 1 1 d .
H29 H -0.4970 0.7815 0.6397 0.039 Uiso 1 1 calc R
C37 C -0.5358(9) 0.8953(8) 0.7100(4) 0.036(2) Uani 1 1 d .
C38 C -0.6020(9) 0.8246(7) 0.7645(4) 0.028(2) Uani 1 1 d .
C39 C -0.6192(9) 0.7021(7) 0.7740(4) 0.031(2) Uani 1 1 d .
C40 C -0.7013(9) 0.6636(7) 0.8377(4) 0.028(2) Uani 1 1 d .
C41 C -0.7423(9) 0.7628(7) 0.8706(4) 0.032(2) Uani 1 1 d .
C42 C -0.8215(9) 0.7707(8) 0.9324(4) 0.034(2) Uani 1 1 d .
H30 H -0.8581 0.7046 0.9615 0.041 Uiso 1 1 calc R
C43 C -0.8489(9) 0.8752(8) 0.9531(5) 0.038(2) Uani 1 1 d .
H31 H -0.9043 0.8805 0.9961 0.046 Uiso 1 1 calc R
C44 C -0.7949(10) 0.9716(8) 0.9107(4) 0.039(2) Uani 1 1 d .
H32 H -0.8160 1.0430 0.9240 0.047 Uiso 1 1 calc R
C45 C -0.7096(9) 0.9640(7) 0.8485(4) 0.037(2) Uani 1 1 d .
H33 H -0.6710 1.0301 0.8203 0.044 Uiso 1 1 calc R
C46 C -0.6817(8) 0.8616(7) 0.8283(4) 0.027(2) Uani 1 1 d .
C47 C -0.5091(9) 1.0136(7) 0.7159(4) 0.031(2) Uani 1 1 d .
C48 C -0.5765(10) 1.1025(7) 0.6852(5) 0.038(2) Uani 1 1 d .
H34 H -0.6386 1.0890 0.6559 0.046 Uiso 1 1 calc R
C49 C -0.5548(12) 1.2121(8) 0.6965(5) 0.050(3) Uani 1 1 d .
H35 H -0.6036 1.2725 0.6763 0.060 Uiso 1 1 calc R
C50 C -0.4600(11) 1.2316(9) 0.7380(5) 0.051(3) Uani 1 1 d .
H36 H -0.4418 1.3057 0.7451 0.061 Uiso 1 1 calc R
C51 C -0.3944(11) 1.1430(9) 0.7679(5) 0.051(3) Uani 1 1 d .
H37 H -0.3327 1.1565 0.7974 0.061 Uiso 1 1 calc R
C52 C -0.4140(10) 1.0342(7) 0.7571(4) 0.038(2) Uani 1 1 d .
H38 H -0.3641 0.9744 0.7773 0.046 Uiso 1 1 calc R
C53 C -0.5630(9) 0.6248(7) 0.7236(4) 0.029(2) Uani 1 1 d .
C54 C -0.6483(9) 0.5856(7) 0.6836(4) 0.040(2) Uani 1 1 d .
H39 H -0.7411 0.6030 0.6911 0.047 Uiso 1 1 calc R
C55 C -0.5979(10) 0.5204(7) 0.6321(5) 0.040(2) Uani 1 1 d .
H40 H -0.6560 0.4934 0.6048 0.048 Uiso 1 1 calc R
C56 C -0.4627(9) 0.4961(7) 0.6220(4) 0.035(2) Uani 1 1 d .
H41 H -0.4277 0.4530 0.5869 0.042 Uiso 1 1 calc R
C57 C -0.3776(10) 0.5335(7) 0.6621(4) 0.041(3) Uani 1 1 d .
H42 H -0.2848 0.5165 0.6548 0.049 Uiso 1 1 calc R
C58 C -0.4310(9) 0.5974(7) 0.7139(4) 0.035(2) Uani 1 1 d .
H43 H -0.3737 0.6218 0.7426 0.042 Uiso 1 1 calc R
C59 C -0.7397(9) 0.5481(7) 0.8692(4) 0.029(2) Uani 1 1 d .
C60 C -0.8743(10) 0.5228(9) 0.8953(4) 0.045(3) Uani 1 1 d .
H44 H -0.9400 0.5794 0.8910 0.054 Uiso 1 1 calc R
C61 C -0.9137(11) 0.4124(8) 0.9282(4) 0.045(3) Uani 1 1 d .
H45 H -1.0048 0.3948 0.9474 0.054 Uiso 1 1 calc R
C62 C -0.8179(10) 0.3327(8) 0.9317(4) 0.042(2) Uani 1 1 d .
H46 H -0.8429 0.2592 0.9547 0.050 Uiso 1 1 calc R
C63 C -0.6839(10) 0.3555(7) 0.9025(5) 0.042(2) Uani 1 1 d .
H47 H -0.6187 0.2981 0.9045 0.051 Uiso 1 1 calc R
C64 C -0.6484(11) 0.4615(7) 0.8710(4) 0.039(2) Uani 1 1 d .
H48 H -0.5580 0.4767 0.8495 0.047 Uiso 1 1 calc R

loop_
_atom_site_aniso_label
_atom_site_aniso_U_11
_atom_site_aniso_U_22
_atom_site_aniso_U_33
_atom_site_aniso_U_23
_atom_site_aniso_U_13
_atom_site_aniso_U_12
C1 0.152(14) 0.044(7) 0.030(6) 0.009(5) 0.028(7) -0.027(7)
O1 0.106(7) 0.039(4) 0.027(4) 0.003(3) 0.016(4) -0.011(4)
C2 0.037(6) 0.034(5) 0.031(5) -0.007(4) 0.001(4) 0.007(4)
O2 0.061(5) 0.049(4) 0.028(4) -0.008(3) 0.012(3) -0.001(4)
C3 0.045(6) 0.036(5) 0.031(5) -0.009(4) 0.004(4) -0.009(5)
C4 0.050(6) 0.031(5) 0.024(5) 0.000(4) -0.003(4) -0.003(4)
C5 0.033(5) 0.029(5) 0.020(4) 0.001(4) 0.001(4) 0.003(4)
C6 0.027(5) 0.040(5) 0.026(5) 0.001(4) 0.004(4) 0.002(4)
C7 0.033(5) 0.035(5) 0.021(5) -0.001(4) -0.001(4) -0.005(4)
C8 0.026(5) 0.039(5) 0.021(4) -0.001(4) 0.003(4) 0.006(4)
C9 0.046(6) 0.027(5) 0.024(5) 0.004(4) -0.001(4) -0.011(4)
C10 0.022(5) 0.045(6) 0.031(5) -0.005(4) 0.008(4) -0.002(4)
C11 0.039(6) 0.034(5) 0.027(5) 0.010(4) 0.010(4) -0.001(4)
C12 0.031(5) 0.039(6) 0.034(5) 0.009(4) 0.009(4) -0.022(4)
C13 0.033(5) 0.040(5) 0.021(4) -0.002(4) 0.000(4) -0.004(4)
C14 0.038(6) 0.021(5) 0.022(4) -0.001(4) 0.003(4) -0.001(4)
C15 0.041(6) 0.044(6) 0.020(5) -0.004(4) 0.017(4) -0.001(5)
C16 0.035(5) 0.029(5) 0.027(5) -0.002(4) 0.012(4) -0.002(4)
C17 0.057(7) 0.045(6) 0.034(5) 0.002(5) 0.002(5) 0.011(6)
C18 0.051(7) 0.040(6) 0.035(5) -0.008(5) 0.009(5) -0.003(5)
C19 0.073(8) 0.035(6) 0.044(6) -0.009(5) 0.002(6) 0.002(6)
C20 0.061(7) 0.036(6) 0.028(5) -0.013(4) 0.015(5) -0.007(5)
C21 0.038(6) 0.027(5) 0.025(5) 0.001(4) -0.002(4) 0.005(4)
C22 0.021(5) 0.043(6) 0.042(5) 0.011(4) 0.000(4) -0.005(4)
C23 0.033(6) 0.037(6) 0.037(5) 0.015(4) 0.002(4) 0.002(4)
C24 0.028(5) 0.035(5) 0.037(5) -0.002(4) 0.012(4) -0.001(4)
C25 0.026(5) 0.047(6) 0.044(6) -0.002(5) 0.019(4) -0.003(5)
C26 0.024(5) 0.046(6) 0.024(5) 0.000(4) 0.002(4) -0.005(4)
C27 0.031(5) 0.036(5) 0.025(5) 0.002(4) 0.003(4) 0.009(4)
C28 0.034(6) 0.043(6) 0.025(5) -0.005(4) 0.011(4) -0.015(4)
C29 0.056(7) 0.030(5) 0.048(6) -0.011(4) -0.003(5) -0.004(5)
C30 0.069(9) 0.050(7) 0.047(6) -0.010(5) 0.001(6) 0.009(6)
C31 0.045(6) 0.045(6) 0.029(5) -0.015(4) 0.002(4) 0.009(5)
C32 0.038(6) 0.039(6) 0.027(5) 0.009(4) 0.000(4) 0.013(5)
C33 0.132(13) 0.053(7) 0.030(6) 0.000(5) 0.020(7) -0.001(8)
O3 0.114(7) 0.036(4) 0.025(3) -0.006(3) 0.025(4) 0.007(4)
C34 0.055(7) 0.034(6) 0.029(5) -0.002(4) 0.008(5) -0.004(5)
O4 0.070(5) 0.041(4) 0.028(3) 0.002(3) 0.013(3) -0.009(4)
C35 0.023(5) 0.036(5) 0.022(4) 0.002(4) 0.006(4) -0.009(4)
C36 0.043(6) 0.035(5) 0.016(4) -0.001(4) -0.002(4) 0.001(4)
C37 0.029(6) 0.045(6) 0.029(5) -0.002(4) 0.007(4) -0.003(5)
C38 0.029(5) 0.028(5) 0.021(4) 0.003(4) 0.010(4) -0.003(4)
C39 0.038(6) 0.027(5) 0.024(5) -0.003(4) 0.011(4) 0.002(4)
C40 0.032(5) 0.028(5) 0.021(4) -0.005(4) 0.004(4) 0.001(4)
C41 0.031(5) 0.039(5) 0.017(4) 0.003(4) 0.013(4) -0.008(4)
C42 0.026(5) 0.045(6) 0.025(5) 0.004(4) 0.004(4) 0.002(4)
C43 0.035(6) 0.045(6) 0.031(5) -0.001(4) -0.001(4) -0.003(5)
C44 0.040(6) 0.039(6) 0.035(5) -0.003(4) 0.002(4) 0.004(5)
C45 0.044(6) 0.033(5) 0.032(5) -0.001(4) -0.004(4) -0.001(5)
C46 0.016(5) 0.037(5) 0.024(4) 0.003(4) 0.005(4) -0.008(4)
C47 0.033(5) 0.035(5) 0.019(4) 0.001(4) 0.005(4) 0.004(4)
C48 0.037(6) 0.032(5) 0.038(5) 0.004(4) 0.007(4) -0.004(4)
C49 0.059(8) 0.028(6) 0.053(6) 0.002(5) 0.016(6) -0.008(5)
C50 0.060(8) 0.040(6) 0.047(6) -0.003(5) 0.000(6) 0.001(6)
C51 0.059(7) 0.049(7) 0.041(6) -0.008(5) 0.004(5) -0.003(6)
C52 0.053(7) 0.028(5) 0.024(5) 0.005(4) 0.016(4) -0.006(5)
C53 0.032(6) 0.036(5) 0.015(4) 0.010(4) -0.005(4) -0.001(4)
C54 0.026(5) 0.042(6) 0.042(6) 0.002(4) 0.009(4) 0.003(5)
C55 0.033(6) 0.037(6) 0.052(6) -0.011(5) -0.005(5) -0.001(5)
C56 0.038(6) 0.037(5) 0.026(5) 0.001(4) -0.001(4) -0.007(4)
C57 0.036(6) 0.041(6) 0.036(5) 0.000(4) 0.017(4) 0.008(5)
C58 0.029(5) 0.043(6) 0.030(5) 0.007(4) -0.003(4) -0.003(4)
C59 0.038(6) 0.029(5) 0.014(4) 0.000(3) 0.014(4) -0.010(4)
C60 0.047(7) 0.067(7) 0.016(5) -0.003(5) 0.009(4) 0.002(5)
C61 0.047(7) 0.058(7) 0.024(5) 0.008(5) 0.003(4) -0.014(5)
C62 0.055(7) 0.041(6) 0.021(5) 0.012(4) 0.003(4) -0.014(5)
C63 0.050(7) 0.026(5) 0.043(6) -0.002(4) 0.012(5) -0.016(5)
C64 0.061(7) 0.036(6) 0.017(4) 0.004(4) 0.001(4) -0.005(5)

loop_
_atom_type_symbol
_atom_type_description
_atom_type_scat_dispersion_real
_atom_type_scat_dispersion_imag
_atom_type_scat_source
C C 0.0033 0.0016 'International Tables Vol C Tables 4.2.6.8 and 6.1.1.4'
H H 0.0000 0.0000 'International Tables Vol C Tables 4.2.6.8 and 6.1.1.4'
O O 0.0106 0.0060 'International Tables Vol C Tables 4.2.6.8 and 6.1.1.4'

loop_
_geom_angle_atom_site_label_1
_geom_angle_atom_site_label_2
_geom_angle_atom_site_label_3
_geom_angle
O1 C1 H1 109.5
O1 C1 H2 109.5
H1 C1 H2 109.5
O1 C1 H3 109.5
H1 C1 H3 109.5
H2 C1 H3 109.5
C2 O1 C1 117.0(8)
O2 C2 O1 122.1(8)
O2 C2 C3 124.7(8)
O1 C2 C3 113.2(7)
C4 C3 C2 121.6(8)
C4 C3 H4 119.2
C2 C3 H4 119.2
C3 C4 C5 123.3(8)
C3 C4 H5 118.3
C5 C4 H5 118.3
C6 C5 C4 122.0(8)
C6 C5 C15 120.0(7)
C4 C5 C15 117.8(7)
C5 C6 C7 129.3(8)
C5 C6 C14 125.5(8)
C7 C6 C14 105.2(7)
C8 C7 C6 109.7(7)
C8 C7 C21 124.0(8)
C6 C7 C21 126.3(7)
C7 C8 C27 127.1(8)
C7 C8 C9 108.8(7)
C27 C8 C9 124.1(7)
C10 C9 C14 123.0(8)
C10 C9 C8 129.0(8)
C14 C9 C8 108.0(7)
C11 C10 C9 115.4(8)
C11 C10 H6 122.3
C9 C10 H6 122.3
C12 C11 C10 123.4(8)
C12 C11 H7 118.3
C10 C11 H7 118.3
C11 C12 C13 119.5(8)
C11 C12 H8 120.2
C13 C12 H8 120.2
C14 C13 C12 120.3(8)
C14 C13 H9 119.8
C12 C13 H9 119.8
C13 C14 C9 118.2(8)
C13 C14 C6 133.3(7)
C9 C14 C6 108.4(7)
C16 C15 C20 119.0(9)
C16 C15 C5 118.8(9)
C20 C15 C5 122.1(8)
C17 C16 C15 120.6(9)
C17 C16 H10 119.7
C15 C16 H10 119.7
C18 C17 C16 121.6(9)
C18 C17 H11 119.2
C16 C17 H11 119.2
C17 C18 C19 118.6(9)
C17 C18 H12 120.7
C19 C18 H12 120.7
C18 C19 C20 121.8(11)
C18 C19 H13 119.1
C20 C19 H13 119.1
C15 C20 C19 118.3(9)
C15 C20 H14 120.9
C19 C20 H14 120.9
C26 C21 C22 118.3(8)
C26 C21 C7 121.8(7)
C22 C21 C7 119.7(9)
C23 C22 C21 121.2(9)
C23 C22 H15 119.4
C21 C22 H15 119.4
C22 C23 C24 120.4(8)
C22 C23 H16 119.8
C24 C23 H16 119.8
C23 C24 C25 119.2(9)
C23 C24 H17 120.4
C25 C24 H17 120.4
C26 C25 C24 119.7(9)
C26 C25 H18 120.2
C24 C25 H18 120.2
C25 C26 C21 121.2(8)
C25 C26 H19 119.4
C21 C26 H19 119.4
C28 C27 C32 118.5(8)
C28 C27 C8 123.0(8)
C32 C27 C8 118.5(9)
C29 C28 C27 121.5(9)
C29 C28 H20 119.3
C27 C28 H20 119.3
C28 C29 C30 119.1(10)
C28 C29 H21 120.5
C30 C29 H21 120.5
C31 C30 C29 118.9(9)
C31 C30 H22 120.5
C29 C30 H22 120.5
C30 C31 C32 122.2(10)
C30 C31 H23 118.9
C32 C31 H23 118.9
C31 C32 C27 119.8(10)
C31 C32 H24 120.1
C27 C32 H24 120.1
O3 C33 H25 109.5
O3 C33 H26 109.5
H25 C33 H26 109.5
O3 C33 H27 109.5
H25 C33 H27 109.5
H26 C33 H27 109.5
C34 O3 C33 116.7(8)
O4 C34 O3 123.1(8)
O4 C34 C35 123.4(8)
O3 C34 C35 113.4(7)
C36 C35 C34 121.5(8)
C36 C35 H28 119.3
C34 C35 H28 119.3
C35 C36 C37 124.0(9)
C35 C36 H29 118.0
C37 C36 H29 118.0
C38 C37 C36 122.1(9)
C38 C37 C47 121.0(8)
C36 C37 C47 116.9(8)
C37 C38 C39 129.8(8)
C37 C38 C46 124.5(8)
C39 C38 C46 105.6(7)
C40 C39 C38 110.5(7)
C40 C39 C53 122.8(8)
C38 C39 C53 126.7(7)
C39 C40 C59 128.9(7)
C39 C40 C41 107.2(7)
C59 C40 C41 123.9(7)
C42 C41 C46 120.1(8)
C42 C41 C40 130.1(8)
C46 C41 C40 109.8(7)
C41 C42 C43 120.2(8)
C41 C42 H30 119.9
C43 C42 H30 119.9
C44 C43 C42 119.8(9)
C44 C43 H31 120.1
C42 C43 H31 120.1
C43 C44 C45 120.3(9)
C43 C44 H32 119.8
C45 C44 H32 119.8
C46 C45 C44 120.1(9)
C46 C45 H33 119.9
C44 C45 H33 119.9
C45 C46 C41 119.4(8)
C45 C46 C38 133.7(8)
C41 C46 C38 106.8(7)
C48 C47 C52 119.4(9)
C48 C47 C37 123.2(9)
C52 C47 C37 117.4(7)
C47 C48 C49 120.9(10)
C47 C48 H34 119.5
C49 C48 H34 119.5
C48 C49 C50 119.2(9)
C48 C49 H35 120.4
C50 C49 H35 120.4
C51 C50 C49 119.2(10)
C51 C50 H36 120.4
C49 C50 H36 120.4
C50 C51 C52 122.5(11)
C50 C51 H37 118.7
C52 C51 H37 118.7
C51 C52 C47 118.7(8)
C51 C52 H38 120.6
C47 C52 H38 120.6
C58 C53 C54 119.7(8)
C58 C53 C39 121.9(8)
C54 C53 C39 118.4(8)
C53 C54 C55 120.3(8)
C53 C54 H39 119.8
C55 C54 H39 119.8
C56 C55 C54 119.0(9)
C56 C55 H40 120.5
C54 C55 H40 120.5
C57 C56 C55 121.0(8)
C57 C56 H41 119.5
C55 C56 H41 119.5
C56 C57 C58 118.9(9)
C56 C57 H42 120.6
C58 C57 H42 120.6
C53 C58 C57 121.1(9)
C53 C58 H43 119.5
C57 C58 H43 119.5
C64 C59 C60 118.3(9)
C64 C59 C40 122.6(8)
C60 C59 C40 119.0(8)
C59 C60 C61 120.2(9)
C59 C60 H44 119.9
C61 C60 H44 119.9
C62 C61 C60 118.4(10)
C62 C61 H45 120.8
C60 C61 H45 120.8
C61 C62 C63 122.0(9)
C61 C62 H46 119.0
C63 C62 H46 119.0
C64 C63 C62 118.6(9)
C64 C63 H47 120.7
C62 C63 H47 120.7
C63 C64 C59 122.2(10)
C63 C64 H48 118.9
C59 C64 H48 118.9

loop_
_geom_bond_atom_site_label_1
_geom_bond_atom_site_label_2
_geom_bond_distance
C1 O1 1.436(12)
C1 H1 0.9800
C1 H2 0.9800
C1 H3 0.9800
O1 C2 1.347(10)
C2 O2 1.218(10)
C2 C3 1.456(12)
C3 C4 1.372(11)
C3 H4 0.9500
C4 C5 1.452(11)
C4 H5 0.9500
C5 C6 1.370(11)
C5 C15 1.480(11)
C6 C7 1.481(11)
C6 C14 1.494(11)
C7 C8 1.373(11)
C7 C21 1.508(12)
C8 C27 1.480(11)
C8 C9 1.488(12)
C9 C10 1.399(11)
C9 C14 1.404(11)
C10 C11 1.390(12)
C10 H6 0.9500
C11 C12 1.373(12)
C11 H7 0.9500
C12 C13 1.387(11)
C12 H8 0.9500
C13 C14 1.384(11)
C13 H9 0.9500
C15 C16 1.399(12)
C15 C20 1.400(13)
C16 C17 1.380(11)
C16 H10 0.9500
C17 C18 1.368(14)
C17 H11 0.9500
C18 C19 1.377(13)
C18 H12 0.9500
C19 C20 1.420(12)
C19 H13 0.9500
C20 H14 0.9500
C21 C26 1.379(13)
C21 C22 1.394(11)
C22 C23 1.369(12)
C22 H15 0.9500
C23 C24 1.378(13)
C23 H16 0.9500
C24 C25 1.402(12)
C24 H17 0.9500
C25 C26 1.377(12)
C25 H18 0.9500
C26 H19 0.9500
C27 C28 1.410(12)
C27 C32 1.417(12)
C28 C29 1.383(11)
C28 H20 0.9500
C29 C30 1.438(14)
C29 H21 0.9500
C30 C31 1.375(14)
C30 H22 0.9500
C31 C32 1.382(11)
C31 H23 0.9500
C32 H24 0.9500
C33 O3 1.428(11)
C33 H25 0.9800
C33 H26 0.9800
C33 H27 0.9800
O3 C34 1.333(10)
C34 O4 1.222(10)
C34 C35 1.485(12)
C35 C36 1.345(11)
C35 H28 0.9500
C36 C37 1.466(11)
C36 H29 0.9500
C37 C38 1.356(12)
C37 C47 1.479(12)
C38 C39 1.470(11)
C38 C46 1.509(11)
C39 C40 1.411(11)
C39 C53 1.505(11)
C40 C59 1.467(11)
C40 C41 1.470(11)
C41 C42 1.365(11)
C41 C46 1.431(11)
C42 C43 1.394(12)
C42 H30 0.9500
C43 C44 1.387(13)
C43 H31 0.9500
C44 C45 1.399(12)
C44 H32 0.9500
C45 C46 1.366(11)
C45 H33 0.9500
C47 C48 1.380(11)
C47 C52 1.403(13)
C48 C49 1.398(13)
C48 H34 0.9500
C49 C50 1.401(15)
C49 H35 0.9500
C50 C51 1.361(13)
C50 H36 0.9500
C51 C52 1.382(13)
C51 H37 0.9500
C52 H38 0.9500
C53 C58 1.360(12)
C53 C54 1.390(13)
C54 C55 1.408(12)
C54 H39 0.9500
C55 C56 1.382(12)
C55 H40 0.9500
C56 C57 1.380(13)
C56 H41 0.9500
C57 C58 1.410(12)
C57 H42 0.9500
C58 H43 0.9500
C59 C64 1.385(11)
C59 C60 1.394(13)
C60 C61 1.422(13)
C60 H44 0.9500
C61 C62 1.358(12)
C61 H45 0.9500
C62 C63 1.396(13)
C62 H46 0.9500
C63 C64 1.361(11)
C63 H47 0.9500
C64 H48 0.9500

loop_
_geom_torsion_atom_site_label_1
_geom_torsion_atom_site_label_2
_geom_torsion_atom_site_label_3
_geom_torsion_atom_site_label_4
_geom_torsion
C1 O1 C2 O2 -5.3(15)
C1 O1 C2 C3 171.4(10)
O2 C2 C3 C4 -176.5(9)
O1 C2 C3 C4 6.9(13)
C2 C3 C4 C5 -178.1(9)
C3 C4 C5 C6 -176.8(9)
C3 C4 C5 C15 7.5(14)
C4 C5 C6 C7 -9.2(15)
C15 C5 C6 C7 166.5(9)
C4 C5 C6 C14 169.5(9)
C15 C5 C6 C14 -14.8(14)
C5 C6 C7 C8 179.7(9)
C14 C6 C7 C8 0.8(10)
C5 C6 C7 C21 1.1(15)
C14 C6 C7 C21 -177.9(8)
C6 C7 C8 C27 -178.9(8)
C21 C7 C8 C27 -0.2(14)
C6 C7 C8 C9 -0.3(10)
C21 C7 C8 C9 178.4(8)
C7 C8 C9 C10 -178.7(9)
C27 C8 C9 C10 0.0(15)
C7 C8 C9 C14 -0.4(10)
C27 C8 C9 C14 178.2(8)
C14 C9 C10 C11 -0.8(13)
C8 C9 C10 C11 177.2(9)
C9 C10 C11 C12 -1.1(13)
C10 C11 C12 C13 2.0(14)
C11 C12 C13 C14 -0.9(13)
C12 C13 C14 C9 -1.0(13)
C12 C13 C14 C6 -177.7(9)
C10 C9 C14 C13 1.9(13)
C8 C9 C14 C13 -176.5(8)
C10 C9 C14 C6 179.3(8)
C8 C9 C14 C6 0.9(10)
C5 C6 C14 C13 -3.1(16)
C7 C6 C14 C13 175.9(9)
C5 C6 C14 C9 180.0(8)
C7 C6 C14 C9 -1.1(10)
C6 C5 C15 C16 -69.5(11)
C4 C5 C15 C16 106.4(9)
C6 C5 C15 C20 107.1(10)
C4 C5 C15 C20 -77.0(11)
C20 C15 C16 C17 -1.1(12)
C5 C15 C16 C17 175.6(8)
C15 C16 C17 C18 0.0(13)
C16 C17 C18 C19 -0.1(15)
C17 C18 C19 C20 1.2(15)
C16 C15 C20 C19 2.2(13)
C5 C15 C20 C19 -174.4(8)
C18 C19 C20 C15 -2.2(14)
C8 C7 C21 C26 105.2(10)
C6 C7 C21 C26 -76.2(12)
C8 C7 C21 C22 -79.3(12)
C6 C7 C21 C22 99.2(11)
C26 C21 C22 C23 0.8(14)
C7 C21 C22 C23 -174.8(8)
C21 C22 C23 C24 0.0(15)
C22 C23 C24 C25 -0.6(14)
C23 C24 C25 C26 0.4(13)
C24 C25 C26 C21 0.4(14)
C22 C21 C26 C25 -1.0(13)
C7 C21 C26 C25 174.5(8)
C7 C8 C27 C28 -49.0(13)
C9 C8 C27 C28 132.6(9)
C7 C8 C27 C32 132.7(9)
C9 C8 C27 C32 -45.7(12)
C32 C27 C28 C29 1.8(12)
C8 C27 C28 C29 -176.5(8)
C27 C28 C29 C30 -2.3(13)
C28 C29 C30 C31 0.4(14)
C29 C30 C31 C32 2.1(14)
C30 C31 C32 C27 -2.7(13)
C28 C27 C32 C31 0.7(11)
C8 C27 C32 C31 179.0(7)
C33 O3 C34 O4 5.5(16)
C33 O3 C34 C35 -171.9(9)
O4 C34 C35 C36 175.6(10)
O3 C34 C35 C36 -7.0(13)
C34 C35 C36 C37 174.4(8)
C35 C36 C37 C38 178.3(9)
C35 C36 C37 C47 -3.1(13)
C36 C37 C38 C39 10.0(15)
C47 C37 C38 C39 -168.5(8)
C36 C37 C38 C46 -166.5(8)
C47 C37 C38 C46 15.0(14)
C37 C38 C39 C40 -177.3(9)
C46 C38 C39 C40 -0.3(9)
C37 C38 C39 C53 1.0(16)
C46 C38 C39 C53 178.0(8)
C38 C39 C40 C59 -177.1(8)
C53 C39 C40 C59 4.5(15)
C38 C39 C40 C41 1.3(10)
C53 C39 C40 C41 -177.0(7)
C39 C40 C41 C42 179.9(9)
C59 C40 C41 C42 -1.5(15)
C39 C40 C41 C46 -2.0(10)
C59 C40 C41 C46 176.6(8)
C46 C41 C42 C43 3.0(13)
C40 C41 C42 C43 -179.1(9)
C41 C42 C43 C44 -0.3(13)
C42 C43 C44 C45 -2.1(14)
C43 C44 C45 C46 1.7(14)
C44 C45 C46 C41 1.1(13)
C44 C45 C46 C38 176.4(8)
C42 C41 C46 C45 -3.4(13)
C40 C41 C46 C45 178.3(7)
C42 C41 C46 C38 -179.9(8)
C40 C41 C46 C38 1.8(10)
C37 C38 C46 C45 0.5(15)
C39 C38 C46 C45 -176.7(9)
C37 C38 C46 C41 176.3(9)
C39 C38 C46 C41 -1.0(9)
C38 C37 C47 C48 -106.9(10)
C36 C37 C47 C48 74.5(11)
C38 C37 C47 C52 70.5(11)
C36 C37 C47 C52 -108.1(9)
C52 C47 C48 C49 -2.2(13)
C37 C47 C48 C49 175.2(8)
C47 C48 C49 C50 1.9(14)
C48 C49 C50 C51 -1.9(15)
C49 C50 C51 C52 2.3(15)
C50 C51 C52 C47 -2.5(14)
C48 C47 C52 C51 2.4(12)
C37 C47 C52 C51 -175.1(8)
C40 C39 C53 C58 -107.0(11)
C38 C39 C53 C58 74.9(11)
C40 C39 C53 C54 76.4(10)
C38 C39 C53 C54 -101.6(11)
C58 C53 C54 C55 -1.6(13)
C39 C53 C54 C55 175.1(8)
C53 C54 C55 C56 -0.1(13)
C54 C55 C56 C57 0.9(13)
C55 C56 C57 C58 0.0(13)
C54 C53 C58 C57 2.5(13)
C39 C53 C58 C57 -174.0(8)
C56 C57 C58 C53 -1.7(13)
C39 C40 C59 C64 44.8(14)
C41 C40 C59 C64 -133.4(9)
C39 C40 C59 C60 -131.7(10)
C41 C40 C59 C60 50.0(12)
C64 C59 C60 C61 5.4(13)
C40 C59 C60 C61 -177.8(8)
C59 C60 C61 C62 -1.9(13)
C60 C61 C62 C63 -1.7(14)
C61 C62 C63 C64 1.5(14)
C62 C63 C64 C59 2.4(13)
C60 C59 C64 C63 -5.8(13)
C40 C59 C64 C63 177.6(8)
